data_4346499
loop_
_publ_author_name
'Huang, Wei'
'Jiang, Jun'
'Wu, Dayu'
'Xu, Jun'
'Xue, Bing'
'Kirillov, Alexander M.'

_publ_section_title
;
 A Highly Stable Nanotubular MOF Rotator for Selective Adsorption of
 Benzene and Separation of Xylene Isomers.
;
_journal_issue 22
_journal_name_full 'Inorganic chemistry'
_journal_page_first 10524
_journal_page_last 10526
_journal_paper_doi 10.1021/acs.inorgchem.5b01581
_journal_volume 54
_journal_year 2015
_chemical_formula_sum 'C7 H4 O2 Zn0.5'
_chemical_formula_weight 152.79
_space_group_IT_number 166
_space_group_name_Hall '-R 3 2"'
_space_group_name_H-M_alt 'R -3 m :H'
_symmetry_cell_setting rhombohedral
_symmetry_space_group_name_H-M 'R -3 m :H'
_atom_sites_solution_hydrogens geom
_atom_sites_solution_primary direct
_atom_sites_solution_secondary difmap
_audit_creation_method SHELXL-97
_cell_angle_alpha 90.00
_cell_angle_beta 90.00
_cell_angle_gamma 120.00
_cell_formula_units_Z 36
_cell_length_a 28.7660(19)
_cell_length_b 28.7660(19)
_cell_length_c 8.1516(11)
_cell_measurement_reflns_used 1227
_cell_measurement_temperature 120(2)
_cell_measurement_theta_max 24.99
_cell_measurement_theta_min 1.42
_cell_volume 5841.6(10)
_computing_cell_refinement 'Bruker SMART'
_computing_data_collection 'Bruker SMART'
_computing_data_reduction 'Bruker SAINT'
_computing_molecular_graphics 'Bruker SHELXTL'
_computing_publication_material 'Bruker SHELXTL'
_computing_structure_refinement 'Bruker SHELXTL'
_computing_structure_solution 'Bruker SHELXTL'
_diffrn_ambient_temperature 120(2)
_diffrn_measured_fraction_theta_full 0.998
_diffrn_measured_fraction_theta_max 0.998
_diffrn_measurement_device_type 'CCD area detector'
_diffrn_measurement_method 'phi and omega scans'
_diffrn_radiation_monochromator graphite
_diffrn_radiation_source 'fine-focus sealed tube'
_diffrn_radiation_type MoK\a
_diffrn_radiation_wavelength 0.71073
_diffrn_reflns_av_R_equivalents 0.0516
_diffrn_reflns_av_sigmaI/netI 0.0269
_diffrn_reflns_limit_h_max 34
_diffrn_reflns_limit_h_min -34
_diffrn_reflns_limit_k_max 34
_diffrn_reflns_limit_k_min -33
_diffrn_reflns_limit_l_max 9
_diffrn_reflns_limit_l_min -9
_diffrn_reflns_number 10788
_diffrn_reflns_theta_full 24.99
_diffrn_reflns_theta_max 24.99
_diffrn_reflns_theta_min 1.42
_exptl_absorpt_coefficient_mu 1.897
_exptl_absorpt_correction_T_max 0.8330
_exptl_absorpt_correction_T_min 0.6485
_exptl_absorpt_correction_type empirical
_exptl_absorpt_process_details sadabs
_exptl_crystal_colour colorless
_exptl_crystal_density_diffrn 1.564
_exptl_crystal_density_method 'not measured'
_exptl_crystal_description needle
_exptl_crystal_F_000 2772
_exptl_crystal_size_max 0.25
_exptl_crystal_size_mid 0.12
_exptl_crystal_size_min 0.10
_refine_diff_density_max 2.046
_refine_diff_density_min -3.268
_refine_diff_density_rms 0.192
_refine_ls_extinction_method none
_refine_ls_goodness_of_fit_ref 1.117
_refine_ls_hydrogen_treatment mixed
_refine_ls_matrix_type full
_refine_ls_number_parameters 118
_refine_ls_number_reflns 1227
_refine_ls_number_restraints 7
_refine_ls_restrained_S_all 3.394
_refine_ls_R_factor_all 0.0820
_refine_ls_R_factor_gt 0.0808
_refine_ls_shift/su_max 0.001
_refine_ls_shift/su_mean 0.000
_refine_ls_structure_factor_coef Fsqd
_refine_ls_weighting_details
; calc 
 [1.00000+0.00000exp(0.00(sin\q/\l)^2^)]/ 
   [\s^2^(Fo^2^)+0.0000+367.2641*P+(0.0331P)^2^+0.0000sin\q/\l] 
 where P = 0.83330Fo^2^ + 0.16670Fc^2^ 
;
_refine_ls_weighting_scheme calc
_refine_ls_wR_factor_gt 0.1736
_refine_ls_wR_factor_ref 0.1745
_reflns_number_gt 1199
_reflns_number_total 1227
_reflns_threshold_expression >2sigma(I)
_cod_data_source_file ic5b01581_si_002.cif
_cod_data_source_block 120k
_cod_depositor_comments
;
The following automatic conversions were performed:

data item '_symmetry_cell_setting' value 'Rhombohedral' was changed
to 'rhombohedral' in accordance with the
/home/saulius/struct/COD-crude-data/automatic-downloads/DataCite-retrospective/ACS/depositions/lib/dictionaries/cif_core.dic
dictionary named 'cif_core.dic' version 2.4.2 last updated on
2011-04-26.

Automatic conversion script
Id: cif_fix_values 6909 2019-04-08 15:41:33Z antanas 
;
_cod_original_sg_symbol_H-M 'R-3m  '
_cod_original_formula_sum 'C7 H4 O2 Zn0.50'
_cod_database_code 4346499

loop_
_symmetry_equiv_pos_as_xyz
'x, y, z'
'-y, x-y, z'
'-x+y, -x, z'
'x-y, -y, -z'
'-x, -x+y, -z'
'y, x, -z'
'x+2/3, y+1/3, z+1/3'
'-y+2/3, x-y+1/3, z+1/3'
'-x+y+2/3, -x+1/3, z+1/3'
'x-y+2/3, -y+1/3, -z+1/3'
'-x+2/3, -x+y+1/3, -z+1/3'
'y+2/3, x+1/3, -z+1/3'
'x+1/3, y+2/3, z+2/3'
'-y+1/3, x-y+2/3, z+2/3'
'-x+y+1/3, -x+2/3, z+2/3'
'x-y+1/3, -y+2/3, -z+2/3'
'-x+1/3, -x+y+2/3, -z+2/3'
'y+1/3, x+2/3, -z+2/3'
'-x, -y, -z'
'y, -x+y, -z'
'x-y, x, -z'
'-x+y, y, z'
'x, x-y, z'
'-y, -x, z'
'-x+2/3, -y+1/3, -z+1/3'
'y+2/3, -x+y+1/3, -z+1/3'
'x-y+2/3, x+1/3, -z+1/3'
'-x+y+2/3, y+1/3, z+1/3'
'x+2/3, x-y+1/3, z+1/3'
'-y+2/3, -x+1/3, z+1/3'
'-x+1/3, -y+2/3, -z+2/3'
'y+1/3, -x+y+2/3, -z+2/3'
'x-y+1/3, x+2/3, -z+2/3'
'-x+y+1/3, y+2/3, z+2/3'
'x+1/3, x-y+2/3, z+2/3'
'-y+1/3, -x+2/3, z+2/3'

loop_
_atom_site_label
_atom_site_type_symbol
_atom_site_fract_x
_atom_site_fract_y
_atom_site_fract_z
_atom_site_U_iso_or_equiv
_atom_site_adp_type
_atom_site_occupancy
_atom_site_symmetry_multiplicity
_atom_site_calc_flag
_atom_site_refinement_flags
Zn1 Zn 0.04199(11) 0.70866(11) 0.3333 0.0100(11) Uani 1 2 d S
C1 C 0.2677(10) 0.7323(10) -0.710(6) 0.054(13) Uani 1 2 d SU
H1A H 0.2840 0.7244 -0.8006 0.065 Uiso 0.50 1 d PR
C2 C 0.240(6) 0.693(4) -0.577(13) 0.14(6) Uani 0.50 1 d P
H2A H 0.2308 0.6566 -0.5946 0.162 Uiso 0.50 1 d PR
C3 C 0.274(4) 0.781(5) -0.695(11) 0.10(3) Uani 0.50 1 d PU
H3A H 0.2865 0.8037 -0.7906 0.118 Uiso 0.50 1 d PR
C4 C 0.226(5) 0.709(4) -0.434(12) 0.10(4) Uani 0.50 1 d P
H4A H 0.2096 0.6849 -0.3431 0.123 Uiso 0.50 1 d PR
C5 C 0.257(4) 0.799(4) -0.554(11) 0.08(3) Uani 0.50 1 d P
H5A H 0.2654 0.8352 -0.5469 0.097 Uiso 0.50 1 d PR
C6 C 0.2354(7) 0.7646(7) -0.426(4) 0.022(7) Uani 1 2 d S
C7 C 0.2187(6) 0.7813(6) -0.275(4) 0.016(6) Uani 1 2 d S
C8 C 0.1685(9) 0.7481(9) -0.204(3) 0.018(5) Uani 1 1 d .
C9 C 0.1537(8) 0.7635(8) -0.059(3) 0.014(4) Uani 1 1 d .
C10 C 0.1878(6) 0.8122(6) 0.014(4) 0.014(6) Uani 1 2 d S
C11 C 0.1001(8) 0.7275(9) 0.017(3) 0.015(5) Uani 1 1 d .
O1 O 0.0686(6) 0.6848(6) -0.059(2) 0.025(4) Uani 1 1 d .
O2 O 0.0902(6) 0.7426(7) 0.1507(18) 0.022(4) Uani 1 1 d .
H10A H 0.173(9) 0.827(9) 0.12(5) 0.04(12) Uiso 1 2 d S
H8A H 0.141(11) 0.720(11) -0.26(3) 0.03(7) Uiso 1 1 d .

loop_
_atom_site_aniso_label
_atom_site_aniso_U_11
_atom_site_aniso_U_22
_atom_site_aniso_U_33
_atom_site_aniso_U_23
_atom_site_aniso_U_13
_atom_site_aniso_U_12
Zn1 0.0098(14) 0.0098(14) 0.0105(18) -0.0016(6) 0.0016(6) 0.0048(14)
C1 0.053(16) 0.053(16) 0.06(2) -0.023(11) 0.023(11) 0.027(18)
C2 0.23(16) 0.06(6) 0.08(7) 0.00(5) 0.04(9) 0.05(8)
C3 0.09(7) 0.13(5) 0.05(5) -0.01(5) 0.01(5) 0.04(7)
C4 0.13(10) 0.07(6) 0.08(6) 0.00(5) 0.06(6) 0.03(6)
C5 0.08(6) 0.09(7) 0.07(5) -0.01(5) 0.01(5) 0.03(5)
C6 0.019(12) 0.019(12) 0.017(17) -0.006(7) 0.006(7) 0.001(14)
C7 0.015(11) 0.015(11) 0.020(16) -0.002(6) 0.002(6) 0.008(13)
C8 0.015(11) 0.016(11) 0.018(11) -0.009(9) 0.000(9) 0.004(10)
C9 0.011(10) 0.014(11) 0.015(11) 0.000(9) 0.005(8) 0.004(9)
C10 0.013(11) 0.013(11) 0.016(15) 0.001(6) -0.001(6) 0.005(12)
C11 0.009(10) 0.020(11) 0.015(10) 0.001(9) 0.002(8) 0.005(9)
O1 0.015(8) 0.021(9) 0.026(9) -0.010(7) 0.005(7) -0.001(7)
O2 0.022(8) 0.025(9) 0.012(8) -0.002(7) 0.008(6) 0.007(7)

loop_
_atom_type_symbol
_atom_type_description
_atom_type_scat_dispersion_real
_atom_type_scat_dispersion_imag
_atom_type_scat_source
C C 0.0033 0.0016 'International Tables Vol C Tables 4.2.6.8 and 6.1.1.4'
H H 0.0000 0.0000 'International Tables Vol C Tables 4.2.6.8 and 6.1.1.4'
O O 0.0106 0.0060 'International Tables Vol C Tables 4.2.6.8 and 6.1.1.4'
Zn Zn 0.2839 1.4301 'International Tables Vol C Tables 4.2.6.8 and 6.1.1.4'

loop_
_geom_angle_atom_site_label_1
_geom_angle_atom_site_label_2
_geom_angle_atom_site_label_3
_geom_angle
_geom_angle_site_symmetry_1
_geom_angle_site_symmetry_3
O1 Zn1 O1 134.6(11) 10_565 8_565
O1 Zn1 O2 101.9(7) 10_565 18_455
O1 Zn1 O2 105.3(8) 8_565 18_455
O1 Zn1 O2 105.3(8) 10_565 .
O1 Zn1 O2 101.9(7) 8_565 .
O2 Zn1 O2 104.7(10) 18_455 .
C3 C1 C3 73(9) 24_665 .
C3 C1 C2 118(7) 24_665 24_665
C3 C1 C2 73(8) . 24_665
C3 C1 C2 73(8) 24_665 .
C3 C1 C2 118(7) . .
C2 C1 C2 81(10) 24_665 .
C3 C1 H1A 130.6 24_665 .
C3 C1 H1A 120.1 . .
C2 C1 H1A 111.1 24_665 .
C2 C1 H1A 121.5 . .
C4 C2 C1 120(9) . .
C4 C2 C3 92(10) . 24_665
C1 C2 C3 50(6) . 24_665
C4 C2 C2 89(7) . 24_665
C1 C2 C2 50(6) . 24_665
C3 C2 C2 84(6) 24_665 24_665
C4 C2 H2A 121.0 . .
C1 C2 H2A 118.6 . .
C3 C2 H2A 123.8 24_665 .
C2 C2 H2A 133.9 24_665 .
C1 C3 C5 124(9) . .
C1 C3 C3 54(5) . 24_665
C5 C3 C3 91(6) . 24_665
C1 C3 C2 57(7) . 24_665
C5 C3 C2 91(8) . 24_665
C3 C3 C2 96(6) 24_665 24_665
C1 C3 H3A 115.8 . .
C5 C3 H3A 120.2 . .
C3 C3 H3A 121.8 24_665 .
C2 C3 H3A 128.2 24_665 .
C2 C4 C6 118(8) . .
C2 C4 C5 89(9) . 24_665
C6 C4 C5 49(5) . 24_665
C2 C4 C4 91(7) . 24_665
C6 C4 C4 51(5) . 24_665
C5 C4 C4 86(5) 24_665 24_665
C2 C4 H4A 121.7 . .
C6 C4 H4A 120.7 . .
C5 C4 H4A 130.1 24_665 .
C4 C4 H4A 127.4 24_665 .
C6 C5 C3 119(9) . .
C6 C5 C5 53(4) . 24_665
C3 C5 C5 89(6) . 24_665
C6 C5 C4 55(5) . 24_665
C3 C5 C4 88(8) . 24_665
C5 C5 C4 94(5) 24_665 24_665
C6 C5 H5A 121.0 . .
C3 C5 H5A 119.5 . .
C5 C5 H5A 131.9 24_665 .
C4 C5 H5A 122.0 24_665 .
C5 C6 C5 73(8) 24_665 .
C5 C6 C4 121(6) 24_665 24_665
C5 C6 C4 76(6) . 24_665
C5 C6 C4 76(6) 24_665 .
C5 C6 C4 121(6) . .
C4 C6 C4 78(9) 24_665 .
C5 C6 C7 121(5) 24_665 .
C5 C6 C7 121(5) . .
C4 C6 C7 118(4) 24_665 .
C4 C6 C7 118(4) . .
C8 C7 C8 118(3) 24_665 .
C8 C7 C6 120.9(14) 24_665 .
C8 C7 C6 120.9(14) . .
C9 C8 C7 120(2) . .
C9 C8 H8A 116(10) . .
C7 C8 H8A 122(10) . .
C10 C9 C8 121(2) . .
C10 C9 C11 119(2) . .
C8 C9 C11 120.1(19) . .
C9 C10 C9 119(3) . 24_665
C9 C10 H10A 120(2) . .
C9 C10 H10A 120(2) 24_665 .
O2 C11 O1 126(2) . .
O2 C11 C9 117.0(19) . .
O1 C11 C9 117.3(18) . .
C11 O1 Zn1 131.7(14) . 15_454
C11 O2 Zn1 136.3(15) . .

loop_
_geom_bond_atom_site_label_1
_geom_bond_atom_site_label_2
_geom_bond_distance
_geom_bond_site_symmetry_2
Zn1 O1 1.923(15) 10_565
Zn1 O1 1.924(15) 8_565
Zn1 O2 1.933(15) 18_455
Zn1 O2 1.933(15) .
C1 C3 1.34(13) 24_665
C1 C3 1.34(13) .
C1 C2 1.47(11) 24_665
C1 C2 1.47(11) .
C1 H1A 0.9583 .
C2 C4 1.39(13) .
C2 C3 1.67(18) 24_665
C2 C2 1.9(3) 24_665
C2 H2A 0.9602 .
C3 C5 1.42(12) .
C3 C3 1.6(2) 24_665
C3 C2 1.67(18) 24_665
C3 H3A 0.9599 .
C4 C6 1.48(10) .
C4 C5 1.75(15) 24_665
C4 C4 1.9(2) 24_665
C4 H4A 0.9604 .
C5 C6 1.35(9) .
C5 C5 1.61(19) 24_665
C5 C4 1.75(15) 24_665
C5 H5A 0.9607 .
C6 C5 1.35(10) 24_665
C6 C4 1.48(10) 24_665
C6 C7 1.49(4) .
C7 C8 1.40(3) 24_665
C7 C8 1.40(3) .
C8 C9 1.40(3) .
C8 H8A 0.9(3) .
C9 C10 1.38(3) .
C9 C11 1.50(3) .
C10 C9 1.38(3) 24_665
C10 H10A 1.2(4) .
C11 O2 1.26(3) .
C11 O1 1.27(3) .
O1 Zn1 1.924(15) 15_454
